data_1515619
loop_
_publ_author_name
'Xu, Yun-He'
'Chok, Yew Keong'
'Loh, Teck-Peng'

_publ_section_title
;
 Synthesis and characterization of a cyclic vinylpalladium(ii) complex:
 vinylpalladium species as the possible intermediate in the catalytic
 direct olefination reaction of enamide
;
_journal_issue 9
_journal_name_full 'Chemical Science'
_journal_page_first 1822
_journal_paper_doi 10.1039/c1sc00262g
_journal_volume 2
_journal_year 2011
_chemical_formula_moiety 'C16 H18 Cl N O2 Pd S'
_chemical_formula_sum 'C16 H18 Cl N O2 Pd S'
_chemical_formula_weight 430.22
_chemical_name_common LTP196
_chemical_name_systematic
;
?
;
_space_group_IT_number 14
_symmetry_cell_setting monoclinic
_symmetry_space_group_name_Hall '-P 2ybc'
_symmetry_space_group_name_H-M 'P 1 21/c 1'
_atom_sites_solution_hydrogens geom
_atom_sites_solution_primary direct
_atom_sites_solution_secondary difmap
_audit_creation_method SHELXL-97
_cell_angle_alpha 90.00
_cell_angle_beta 117.218(4)
_cell_angle_gamma 90.00
_cell_formula_units_Z 4
_cell_length_a 13.4450(7)
_cell_length_b 9.4054(5)
_cell_length_c 14.8518(7)
_cell_measurement_reflns_used 8128
_cell_measurement_temperature 103(2)
_cell_measurement_theta_max 31.06
_cell_measurement_theta_min 2.66
_cell_volume 1670.14(16)
_computing_cell_refinement 'Bruker SAINT'
_computing_data_collection 'Bruker APEX2'
_computing_data_reduction 'Bruker SAINT'
_computing_molecular_graphics 'Bruker SHELXTL'
_computing_publication_material 'Bruker SHELXTL'
_computing_structure_refinement 'SHELXL-97 (Sheldrick, 2008)'
_computing_structure_solution 'SHELXS-97 (Sheldrick, 2008)'
_diffrn_ambient_temperature 103(2)
_diffrn_measured_fraction_theta_full 0.992
_diffrn_measured_fraction_theta_max 0.992
_diffrn_measurement_device_type 'Bruker APEX-II CCD'
_diffrn_measurement_method '\f and \w scans'
_diffrn_radiation_monochromator graphite
_diffrn_radiation_source 'fine-focus sealed tube'
_diffrn_radiation_type MoK\a
_diffrn_radiation_wavelength 0.71073
_diffrn_reflns_av_R_equivalents 0.0335
_diffrn_reflns_av_sigmaI/netI 0.0294
_diffrn_reflns_limit_h_max 19
_diffrn_reflns_limit_h_min -19
_diffrn_reflns_limit_k_max 13
_diffrn_reflns_limit_k_min -13
_diffrn_reflns_limit_l_max 21
_diffrn_reflns_limit_l_min -20
_diffrn_reflns_number 22627
_diffrn_reflns_theta_full 31.08
_diffrn_reflns_theta_max 31.08
_diffrn_reflns_theta_min 2.76
_exptl_absorpt_coefficient_mu 1.401
_exptl_absorpt_correction_T_max 0.8726
_exptl_absorpt_correction_T_min 0.8069
_exptl_absorpt_correction_type multi-scan
_exptl_absorpt_process_details sadabs
_exptl_crystal_colour yellow
_exptl_crystal_density_diffrn 1.711
_exptl_crystal_density_method 'not measured'
_exptl_crystal_description block
_exptl_crystal_F_000 864
_exptl_crystal_size_max 0.16
_exptl_crystal_size_mid 0.14
_exptl_crystal_size_min 0.10
_refine_diff_density_max 0.880
_refine_diff_density_min -0.552
_refine_diff_density_rms 0.095
_refine_ls_extinction_method none
_refine_ls_goodness_of_fit_ref 1.032
_refine_ls_hydrogen_treatment constr
_refine_ls_matrix_type full
_refine_ls_number_parameters 202
_refine_ls_number_reflns 5333
_refine_ls_number_restraints 0
_refine_ls_restrained_S_all 1.032
_refine_ls_R_factor_all 0.0335
_refine_ls_R_factor_gt 0.0257
_refine_ls_shift/su_max 0.002
_refine_ls_shift/su_mean 0.000
_refine_ls_structure_factor_coef Fsqd
_refine_ls_weighting_details 'calc w=1/[\s^2^(Fo^2^)+(0.0279P)^2^+1.2069P] where P=(Fo^2^+2Fc^2^)/3'
_refine_ls_weighting_scheme calc
_refine_ls_wR_factor_gt 0.0598
_refine_ls_wR_factor_ref 0.0637
_reflns_number_gt 4588
_reflns_number_total 5333
_reflns_threshold_expression >2sigma(I)
_cod_data_source_file c1sc00262g.txt
_cod_data_source_block ltp196s
_cod_depositor_comments
;
The following automatic conversions were performed:

'_symmetry_cell_setting' value 'Monoclinic' changed to 'monoclinic'
according to
/usr/data/users/saulius/automatic-downloads/retrospective/RSC/lib/dictionaries/cif_core.dic
dictionary named 'cif_core.dic' version 2.4.2 from 2011-04-26.

Automatic conversion script
Id: cif_fix_values 2281 2013-09-26 08:29:07Z andrius 
;
_cod_original_cell_volume 1670.14(15)
_cod_original_sg_symbol_H-M P2(1)/c
_cod_database_code 1515619

loop_
_symmetry_equiv_pos_as_xyz
'x, y, z'
'-x, y+1/2, -z+1/2'
'-x, -y, -z'
'x, -y-1/2, z-1/2'

loop_
_atom_site_label
_atom_site_type_symbol
_atom_site_fract_x
_atom_site_fract_y
_atom_site_fract_z
_atom_site_U_iso_or_equiv
_atom_site_adp_type
_atom_site_occupancy
_atom_site_symmetry_multiplicity
_atom_site_calc_flag
_atom_site_refinement_flags
Pd1 Pd 0.862583(12) 0.542576(14) 0.287986(10) 0.01368(4) Uani 1 1 d .
C1 C 0.78528(17) 0.54350(19) 0.37201(15) 0.0171(3) Uani 1 1 d .
H1 H 0.7195 0.4874 0.3499 0.021 Uiso 1 1 calc R
C2 C 0.81747(16) 0.61661(19) 0.45798(14) 0.0155(3) Uani 1 1 d .
C3 C 0.74799(16) 0.62432(19) 0.51206(14) 0.0172(3) Uani 1 1 d .
C4 C 0.63056(17) 0.6437(2) 0.45513(16) 0.0207(4) Uani 1 1 d .
H4 H 0.5981 0.6514 0.3835 0.025 Uiso 1 1 calc R
C5 C 0.56333(17) 0.6515(2) 0.50208(16) 0.0216(4) Uani 1 1 d .
H5 H 0.4853 0.6671 0.4628 0.026 Uiso 1 1 calc R
C6 C 0.60909(17) 0.6367(2) 0.60789(16) 0.0201(4) Uani 1 1 d .
C7 C 0.54145(18) 0.6370(2) 0.65901(17) 0.0249(4) Uani 1 1 d .
H7 H 0.4633 0.6539 0.6219 0.030 Uiso 1 1 calc R
C8 C 0.5879(2) 0.6131(2) 0.76049(18) 0.0291(5) Uani 1 1 d .
H8 H 0.5418 0.6111 0.7935 0.035 Uiso 1 1 calc R
C9 C 0.7039(2) 0.5913(2) 0.81690(17) 0.0272(4) Uani 1 1 d .
H9 H 0.7352 0.5744 0.8877 0.033 Uiso 1 1 calc R
C10 C 0.77221(18) 0.5941(2) 0.77139(15) 0.0216(4) Uani 1 1 d .
H10 H 0.8506 0.5814 0.8106 0.026 Uiso 1 1 calc R
C11 C 0.72575(17) 0.61613(19) 0.66552(14) 0.0185(4) Uani 1 1 d .
C12 C 0.79454(17) 0.61210(19) 0.61544(15) 0.0185(4) Uani 1 1 d .
H12 H 0.8732 0.6009 0.6540 0.022 Uiso 1 1 calc R
C13 C 0.99535(16) 0.71241(19) 0.47404(14) 0.0160(3) Uani 1 1 d .
C14 C 1.09470(16) 0.8037(2) 0.53692(14) 0.0188(4) Uani 1 1 d .
H14A H 1.0975 0.8843 0.4963 0.028 Uiso 1 1 calc R
H14B H 1.1632 0.7473 0.5594 0.028 Uiso 1 1 calc R
H14C H 1.0882 0.8390 0.5961 0.028 Uiso 1 1 calc R
C15 C 0.79104(18) 0.2537(2) 0.15371(15) 0.0211(4) Uani 1 1 d .
H15A H 0.7352 0.2016 0.0953 0.032 Uiso 1 1 calc R
H15B H 0.8202 0.1921 0.2135 0.032 Uiso 1 1 calc R
H15C H 0.8525 0.2832 0.1397 0.032 Uiso 1 1 calc R
C16 C 0.66908(19) 0.4894(2) 0.05573(16) 0.0273(4) Uani 1 1 d .
H16A H 0.6273 0.5740 0.0571 0.041 Uiso 1 1 calc R
H16B H 0.6184 0.4229 0.0045 0.041 Uiso 1 1 calc R
H16C H 0.7289 0.5173 0.0390 0.041 Uiso 1 1 calc R
Cl1 Cl 0.95175(4) 0.55893(5) 0.17808(3) 0.01767(9) Uani 1 1 d .
N1 N 0.91765(13) 0.69714(16) 0.50557(12) 0.0162(3) Uani 1 1 d .
H1A H 0.9297 0.7416 0.5618 0.019 Uiso 1 1 d R
O1 O 0.99034(11) 0.65709(14) 0.39537(10) 0.0179(3) Uani 1 1 d .
O2 O 0.63585(13) 0.35798(18) 0.19578(12) 0.0291(4) Uani 1 1 d .
S1 S 0.72823(4) 0.40597(5) 0.17642(3) 0.01617(9) Uani 1 1 d .

loop_
_atom_site_aniso_label
_atom_site_aniso_U_11
_atom_site_aniso_U_22
_atom_site_aniso_U_33
_atom_site_aniso_U_23
_atom_site_aniso_U_13
_atom_site_aniso_U_12
Pd1 0.01647(7) 0.01356(7) 0.01563(7) -0.00134(5) 0.01133(5) -0.00129(5)
C1 0.0199(9) 0.0171(8) 0.0217(9) -0.0015(7) 0.0158(8) -0.0027(7)
C2 0.0190(9) 0.0148(8) 0.0184(8) 0.0015(6) 0.0136(7) -0.0003(6)
C3 0.0248(10) 0.0120(7) 0.0225(9) -0.0014(6) 0.0174(8) -0.0021(7)
C4 0.0246(10) 0.0176(8) 0.0249(9) -0.0022(7) 0.0154(8) -0.0028(7)
C5 0.0199(9) 0.0191(9) 0.0285(10) -0.0027(7) 0.0134(8) -0.0011(7)
C6 0.0235(10) 0.0139(8) 0.0284(10) -0.0047(7) 0.0165(8) -0.0034(7)
C7 0.0234(10) 0.0240(10) 0.0347(11) -0.0056(8) 0.0198(9) -0.0053(8)
C8 0.0348(12) 0.0292(11) 0.0367(12) -0.0081(9) 0.0279(11) -0.0072(9)
C9 0.0395(13) 0.0253(10) 0.0258(10) -0.0028(8) 0.0228(10) -0.0046(9)
C10 0.0273(10) 0.0203(9) 0.0232(9) -0.0002(7) 0.0166(9) -0.0008(8)
C11 0.0278(10) 0.0121(8) 0.0208(9) -0.0016(6) 0.0158(8) -0.0020(7)
C12 0.0242(10) 0.0146(8) 0.0224(9) 0.0000(7) 0.0156(8) -0.0006(7)
C13 0.0203(9) 0.0156(8) 0.0160(8) 0.0020(6) 0.0115(7) 0.0007(7)
C14 0.0198(9) 0.0217(9) 0.0173(8) -0.0024(7) 0.0107(7) -0.0036(7)
C15 0.0258(10) 0.0146(8) 0.0241(9) -0.0017(7) 0.0124(8) 0.0026(7)
C16 0.0263(11) 0.0236(10) 0.0243(10) 0.0046(8) 0.0048(9) 0.0040(8)
Cl1 0.0206(2) 0.0201(2) 0.01809(19) -0.00021(15) 0.01386(18) -0.00108(16)
N1 0.0202(8) 0.0172(7) 0.0157(7) -0.0019(6) 0.0121(6) -0.0012(6)
O1 0.0195(7) 0.0211(6) 0.0177(6) -0.0033(5) 0.0127(5) -0.0037(5)
O2 0.0264(8) 0.0336(8) 0.0389(9) -0.0162(7) 0.0249(7) -0.0140(6)
S1 0.0172(2) 0.01535(19) 0.0200(2) -0.00295(16) 0.01196(18) -0.00107(16)

loop_
_atom_type_symbol
_atom_type_description
_atom_type_scat_dispersion_real
_atom_type_scat_dispersion_imag
_atom_type_scat_source
C C 0.0033 0.0016 'International Tables Vol C Tables 4.2.6.8 and 6.1.1.4'
H H 0.0000 0.0000 'International Tables Vol C Tables 4.2.6.8 and 6.1.1.4'
Cl Cl 0.1484 0.1585 'International Tables Vol C Tables 4.2.6.8 and 6.1.1.4'
N N 0.0061 0.0033 'International Tables Vol C Tables 4.2.6.8 and 6.1.1.4'
O O 0.0106 0.0060 'International Tables Vol C Tables 4.2.6.8 and 6.1.1.4'
Pd Pd -0.9988 1.0072 'International Tables Vol C Tables 4.2.6.8 and 6.1.1.4'
S S 0.1246 0.1234 'International Tables Vol C Tables 4.2.6.8 and 6.1.1.4'

loop_
_geom_angle_atom_site_label_1
_geom_angle_atom_site_label_2
_geom_angle_atom_site_label_3
_geom_angle
C1 Pd1 O1 90.11(7)
C1 Pd1 S1 89.45(6)
O1 Pd1 S1 176.51(4)
C1 Pd1 Cl1 175.56(6)
O1 Pd1 Cl1 89.66(4)
S1 Pd1 Cl1 91.045(17)
C2 C1 Pd1 125.30(14)
C2 C1 H1 117.4
Pd1 C1 H1 117.4
C1 C2 N1 124.69(16)
C1 C2 C3 122.18(17)
N1 C2 C3 113.11(15)
C12 C3 C4 119.37(17)
C12 C3 C2 121.52(18)
C4 C3 C2 119.11(17)
C5 C4 C3 121.00(19)
C5 C4 H4 119.5
C3 C4 H4 119.5
C4 C5 C6 120.56(19)
C4 C5 H5 119.7
C6 C5 H5 119.7
C5 C6 C11 119.09(18)
C5 C6 C7 122.30(19)
C11 C6 C7 118.57(19)
C8 C7 C6 120.5(2)
C8 C7 H7 119.7
C6 C7 H7 119.7
C7 C8 C9 120.36(19)
C7 C8 H8 119.8
C9 C8 H8 119.8
C10 C9 C8 121.0(2)
C10 C9 H9 119.5
C8 C9 H9 119.5
C9 C10 C11 119.8(2)
C9 C10 H10 120.1
C11 C10 H10 120.1
C6 C11 C10 119.70(18)
C6 C11 C12 119.42(17)
C10 C11 C12 120.82(19)
C3 C12 C11 120.53(19)
C3 C12 H12 119.7
C11 C12 H12 119.7
O1 C13 N1 124.50(18)
O1 C13 C14 118.10(16)
N1 C13 C14 117.40(16)
C13 C14 H14A 109.5
C13 C14 H14B 109.5
H14A C14 H14B 109.5
C13 C14 H14C 109.5
H14A C14 H14C 109.5
H14B C14 H14C 109.5
S1 C15 H15A 109.5
S1 C15 H15B 109.5
H15A C15 H15B 109.5
S1 C15 H15C 109.5
H15A C15 H15C 109.5
H15B C15 H15C 109.5
S1 C16 H16A 109.5
S1 C16 H16B 109.5
H16A C16 H16B 109.5
S1 C16 H16C 109.5
H16A C16 H16C 109.5
H16B C16 H16C 109.5
C13 N1 C2 126.84(16)
C13 N1 H1A 116.6
C2 N1 H1A 116.5
C13 O1 Pd1 128.06(12)
O2 S1 C15 107.96(10)
O2 S1 C16 107.76(11)
C15 S1 C16 101.38(10)
O2 S1 Pd1 120.30(6)
C15 S1 Pd1 108.31(7)
C16 S1 Pd1 109.49(8)

loop_
_geom_bond_atom_site_label_1
_geom_bond_atom_site_label_2
_geom_bond_distance
Pd1 C1 1.9555(18)
Pd1 O1 2.0367(13)
Pd1 S1 2.2184(5)
Pd1 Cl1 2.4322(5)
C1 C2 1.336(3)
C1 H1 0.9500
C2 N1 1.420(2)
C2 C3 1.486(2)
C3 C12 1.372(3)
C3 C4 1.421(3)
C4 C5 1.373(3)
C4 H4 0.9500
C5 C6 1.408(3)
C5 H5 0.9500
C6 C11 1.415(3)
C6 C7 1.427(3)
C7 C8 1.361(3)
C7 H7 0.9500
C8 C9 1.408(3)
C8 H8 0.9500
C9 C10 1.367(3)
C9 H9 0.9500
C10 C11 1.417(3)
C10 H10 0.9500
C11 C12 1.428(3)
C12 H12 0.9500
C13 O1 1.252(2)
C13 N1 1.334(2)
C13 C14 1.501(3)
C14 H14A 0.9800
C14 H14B 0.9800
C14 H14C 0.9800
C15 S1 1.7716(19)
C15 H15A 0.9800
C15 H15B 0.9800
C15 H15C 0.9800
C16 S1 1.777(2)
C16 H16A 0.9800
C16 H16B 0.9800
C16 H16C 0.9800
N1 H1A 0.8800
O2 S1 1.4683(15)
